data_2240149
loop_
_publ_author_name
'Gao, Xiao-Li'
'Bian, Li-Fang'
'Guo, Shao-Wei'

_publ_section_title
;
 Crystal structure of 1<i>H</i>,1'<i>H</i>-[2,2'-biimidazol]-3-ium
 hydrogen tartrate hemihydrate
;
_journal_issue 11
_journal_name_full 'Acta Crystallographica Section E'
_journal_page_first o1221
_journal_page_last o1222
_journal_paper_doi 10.1107/S160053681402371X
_journal_volume 70
_journal_year 2014
_chemical_formula_iupac 'C4 H5 O6 -, C6 H7 N4 +, 0.5H2 O'
_chemical_formula_moiety 'C4 H5 O6 -, C6 H7 N4 +, 0.5(H2 O)'
_chemical_formula_sum 'C10 H13 N4 O6.5'
_chemical_formula_weight 293.25
_chemical_name_common
;
1<i>H</i>,1'<i>H</i>-[2,2'-Biimidazol]-3-ium hydrogen tartrate hemihydrate
;
_chemical_name_systematic
;
1<i>H</i>,1'<i>H</i>-[2,2'-Biimidazol]-3-ium
3-carboxy-2,3-dihydroxypropanoate hemihydrate
;
_space_group_IT_number 5
_symmetry_cell_setting monoclinic
_symmetry_space_group_name_Hall 'C 2y'
_symmetry_space_group_name_H-M 'C 1 2 1'
_atom_sites_solution_hydrogens geom
_atom_sites_solution_primary direct
_atom_sites_solution_secondary difmap
_audit_creation_method SHELXL-97
_cell_angle_alpha 90.00
_cell_angle_beta 122.694(7)
_cell_angle_gamma 90.00
_cell_formula_units_Z 4
_cell_length_a 19.3211(13)
_cell_length_b 4.8198(2)
_cell_length_c 16.1795(10)
_cell_measurement_reflns_used 2195
_cell_measurement_temperature 296(2)
_cell_measurement_theta_max 25.0
_cell_measurement_theta_min 3.5
_cell_volume 1267.99(16)
_computing_cell_refinement
;
SAINT (Bruker, 2000)
;
_computing_data_collection
;
SMART (Bruker, 2000)
;
_computing_data_reduction
;
SAINT (Bruker, 2000)
;
_computing_molecular_graphics
;
SHELXTL (Sheldrick, 2008)
;
_computing_publication_material
;
pubCIF (Westrip, 2010)
;
_computing_structure_refinement
;
SHELXL97 (Sheldrick, 2008)
;
_computing_structure_solution
;
SHELXS97 (Sheldrick, 2008)
;
_diffrn_ambient_temperature 296(2)
_diffrn_detector_area_resol_mean 16.0733
_diffrn_measured_fraction_theta_full 0.995
_diffrn_measured_fraction_theta_max 0.995
_diffrn_measurement_device_type 'Bruker SMART'
_diffrn_measurement_method 'phi and omega scans'
_diffrn_radiation_monochromator graphite
_diffrn_radiation_source 'fine-focus sealed tube'
_diffrn_radiation_type MoK\a
_diffrn_radiation_wavelength 0.71073
_diffrn_reflns_av_R_equivalents 0.0296
_diffrn_reflns_av_sigmaI/netI 0.0444
_diffrn_reflns_limit_h_max 10
_diffrn_reflns_limit_h_min -23
_diffrn_reflns_limit_k_max 5
_diffrn_reflns_limit_k_min -5
_diffrn_reflns_limit_l_max 19
_diffrn_reflns_limit_l_min -18
_diffrn_reflns_number 4238
_diffrn_reflns_theta_full 25.49
_diffrn_reflns_theta_max 25.49
_diffrn_reflns_theta_min 3.55
_exptl_absorpt_coefficient_mu 0.130
_exptl_absorpt_correction_T_max 0.9707
_exptl_absorpt_correction_T_min 0.9558
_exptl_absorpt_correction_type multi-scan
_exptl_absorpt_process_details
;
(SADABS; Sheldrick, 2000)
;
_exptl_crystal_colour colourless
_exptl_crystal_density_diffrn 1.536
_exptl_crystal_density_method 'not measured'
_exptl_crystal_description plate
_exptl_crystal_F_000 612
_exptl_crystal_size_max 0.35
_exptl_crystal_size_mid 0.30
_exptl_crystal_size_min 0.23
_refine_diff_density_max 0.159
_refine_diff_density_min -0.271
_refine_ls_extinction_method none
_refine_ls_goodness_of_fit_ref 1.106
_refine_ls_hydrogen_treatment mixed
_refine_ls_matrix_type full
_refine_ls_number_parameters 202
_refine_ls_number_reflns 2292
_refine_ls_number_restraints 1
_refine_ls_restrained_S_all 1.106
_refine_ls_R_factor_all 0.0461
_refine_ls_R_factor_gt 0.0412
_refine_ls_shift/su_max 0.000
_refine_ls_shift/su_mean 0.000
_refine_ls_structure_factor_coef Fsqd
_refine_ls_weighting_details 'calc w=1/[\s^2^(Fo^2^)+(0.0364P)^2^+0.5619P] where P=(Fo^2^+2Fc^2^)/3'
_refine_ls_weighting_scheme calc
_refine_ls_wR_factor_gt 0.0930
_refine_ls_wR_factor_ref 0.0990
_reflns_number_gt 2100
_reflns_number_total 2292
_reflns_threshold_expression I>2sigma(I)
_cod_data_source_file su5001sup1.cif
_cod_data_source_block I
_cod_original_cell_volume 1267.99(13)
_cod_original_sg_symbol_H-M 'C 2'
_cod_database_code 2240149
_cod_database_fobs_code 2240149

loop_
_symmetry_equiv_pos_as_xyz
'x, y, z'
'-x, y, -z'
'x+1/2, y+1/2, z'
'-x+1/2, y+1/2, -z'

loop_
_atom_site_type_symbol
_atom_site_label
_atom_site_fract_x
_atom_site_fract_y
_atom_site_fract_z
_atom_site_U_iso_or_equiv
_atom_site_adp_type
_atom_site_calc_flag
_atom_site_refinement_flags
_atom_site_occupancy
_atom_site_symmetry_multiplicity
C C1 0.12363(19) 0.3256(7) 0.54798(19) 0.0501(8) Uani d . 1 1
H H1 0.0811 0.4221 0.4950 0.060 Uiso calc R 1 1
C C2 0.17427(17) 0.1439(8) 0.54276(19) 0.0465(8) Uani d . 1 1
H H2 0.1729 0.0925 0.4865 0.056 Uiso calc R 1 1
C C3 0.20830(14) 0.1770(6) 0.69462(16) 0.0287(6) Uani d . 1 1
C C4 0.25343(14) 0.1445(5) 0.80032(16) 0.0266(5) Uani d . 1 1
C C5 0.33858(17) -0.0022(6) 0.95007(19) 0.0385(7) Uani d . 1 1
H H5 0.3788 -0.1057 1.0029 0.046 Uiso calc R 1 1
C C6 0.29783(17) 0.2162(6) 0.95549(18) 0.0380(7) Uani d . 1 1
H H6 0.3044 0.2923 1.0121 0.046 Uiso calc R 1 1
N N1 0.14434(14) 0.3465(5) 0.64335(15) 0.0400(6) Uani d . 1 1
N N2 0.22801(13) 0.0497(5) 0.63601(15) 0.0357(5) Uani d . 1 1
N N3 0.24455(13) 0.3045(5) 0.86056(14) 0.0307(5) Uani d . 1 1
N N4 0.31045(13) -0.0455(5) 0.85300(15) 0.0307(5) Uani d . 1 1
H H2A 0.2689(17) -0.079(6) 0.6544(19) 0.037 Uiso d . 1 1
H H3A 0.2032(17) 0.440(6) 0.8388(18) 0.037 Uiso d . 1 1
H H4A 0.3337(16) -0.172(7) 0.8333(19) 0.037 Uiso d . 1 1
C C7 0.38284(14) 0.5315(5) 0.74083(18) 0.0295(6) Uani d . 1 1
C C8 0.44290(15) 0.3252(6) 0.74053(18) 0.0308(6) Uani d . 1 1
C C9 0.51381(14) 0.4868(5) 0.74572(17) 0.0288(6) Uani d . 1 1
H H9 0.4916 0.6076 0.6881 0.035 Uiso calc R 1 1
C C10 0.57380(15) 0.2829(6) 0.74598(17) 0.0299(6) Uani d . 1 1
O O1 0.37823(11) 0.5416(4) 0.81509(13) 0.0379(5) Uani d . 1 1
O O2 0.34295(11) 0.6789(4) 0.66602(12) 0.0436(5) Uani d . 1 1
O O3 0.47460(11) 0.1317(4) 0.81901(13) 0.0382(5) Uani d . 1 1
H H3 0.4744 0.1836 0.8679 0.046 Uiso d R 1 1
O O4 0.55700(11) 0.6495(4) 0.83171(14) 0.0402(5) Uani d . 1 1
O O5 0.64334(10) 0.2498(4) 0.81780(12) 0.0353(5) Uani d . 1 1
O O6 0.54328(11) 0.1477(5) 0.66429(13) 0.0475(5) Uani d . 1 1
H H6A 0.5803 0.0673 0.6635 0.057 Uiso calc R 1 1
H H4 0.5313(19) 0.807(8) 0.832(2) 0.057 Uiso d . 1 1
H H8 0.4108(19) 0.231(7) 0.676(2) 0.057 Uiso d . 1 1
O O7 0.5000 0.3371(9) 1.0000 0.0714(10) Uani d S 1 2
H H7A 0.4667 0.4934 0.9729 0.086 Uiso d R 1 1

loop_
_atom_site_aniso_label
_atom_site_aniso_U_11
_atom_site_aniso_U_22
_atom_site_aniso_U_33
_atom_site_aniso_U_12
_atom_site_aniso_U_13
_atom_site_aniso_U_23
C1 0.0480(17) 0.063(2) 0.0286(13) 0.0215(17) 0.0139(13) 0.0062(15)
C2 0.0506(17) 0.0589(19) 0.0278(13) 0.0134(17) 0.0196(12) 0.0000(14)
C3 0.0276(12) 0.0321(13) 0.0280(12) 0.0028(12) 0.0161(10) 0.0002(12)
C4 0.0262(12) 0.0257(12) 0.0282(11) 0.0020(11) 0.0149(10) 0.0017(11)
C5 0.0380(14) 0.0426(16) 0.0297(13) 0.0072(13) 0.0149(11) 0.0046(12)
C6 0.0405(15) 0.0437(17) 0.0273(12) 0.0023(13) 0.0168(12) -0.0015(12)
N1 0.0373(12) 0.0501(14) 0.0286(11) 0.0179(12) 0.0152(10) 0.0038(11)
N2 0.0348(12) 0.0400(13) 0.0305(11) 0.0110(11) 0.0165(10) -0.0011(10)
N3 0.0327(11) 0.0322(12) 0.0293(11) 0.0050(10) 0.0180(9) 0.0005(9)
N4 0.0318(11) 0.0310(12) 0.0295(11) 0.0067(10) 0.0167(9) 0.0033(9)
C7 0.0245(12) 0.0283(13) 0.0354(13) -0.0009(11) 0.0160(10) -0.0059(11)
C8 0.0300(13) 0.0297(14) 0.0312(12) 0.0041(11) 0.0155(11) -0.0018(11)
C9 0.0299(12) 0.0254(13) 0.0286(12) 0.0069(11) 0.0141(10) 0.0028(11)
C10 0.0322(13) 0.0296(13) 0.0318(13) -0.0007(11) 0.0198(12) -0.0003(11)
O1 0.0442(11) 0.0357(10) 0.0423(10) 0.0090(9) 0.0290(9) 0.0043(8)
O2 0.0412(11) 0.0545(13) 0.0332(9) 0.0233(11) 0.0190(8) 0.0074(10)
O3 0.0501(11) 0.0284(10) 0.0445(10) 0.0103(9) 0.0311(9) 0.0066(9)
O4 0.0355(10) 0.0283(9) 0.0462(10) 0.0036(9) 0.0151(8) -0.0117(9)
O5 0.0268(9) 0.0365(10) 0.0347(9) 0.0052(8) 0.0114(8) -0.0045(8)
O6 0.0349(10) 0.0641(14) 0.0352(9) 0.0139(10) 0.0135(8) -0.0140(10)
O7 0.064(2) 0.078(3) 0.061(2) 0.000 0.0266(18) 0.000

loop_
_atom_type_symbol
_atom_type_description
_atom_type_scat_dispersion_real
_atom_type_scat_dispersion_imag
_atom_type_scat_source
C C 0.0033 0.0016 'International Tables Vol C Tables 4.2.6.8 and 6.1.1.4'
H H 0.0000 0.0000 'International Tables Vol C Tables 4.2.6.8 and 6.1.1.4'
N N 0.0061 0.0033 'International Tables Vol C Tables 4.2.6.8 and 6.1.1.4'
O O 0.0106 0.0060 'International Tables Vol C Tables 4.2.6.8 and 6.1.1.4'

loop_
_geom_angle_atom_site_label_1
_geom_angle_atom_site_label_2
_geom_angle_atom_site_label_3
_geom_angle
C2 C1 N1 109.7(2)
C2 C1 H1 125.2
N1 C1 H1 125.2
C1 C2 N2 106.9(2)
C1 C2 H2 126.6
N2 C2 H2 126.6
N1 C3 N2 111.2(2)
N1 C3 C4 124.5(2)
N2 C3 C4 124.3(2)
N3 C4 N4 108.8(2)
N3 C4 C3 124.8(2)
N4 C4 C3 126.4(2)
C6 C5 N4 108.0(2)
C6 C5 H5 126.0
N4 C5 H5 126.0
C5 C6 N3 106.3(2)
C5 C6 H6 126.8
N3 C6 H6 126.8
C3 N1 C1 105.3(2)
C3 N2 C2 106.9(2)
C3 N2 H2A 126.9(17)
C2 N2 H2A 126.1(17)
C4 N3 C6 109.0(2)
C4 N3 H3A 123.3(16)
C6 N3 H3A 127.3(16)
C4 N4 C5 107.9(2)
C4 N4 H4A 129.2(17)
C5 N4 H4A 122.4(17)
O2 C7 O1 125.6(2)
O2 C7 C8 116.0(2)
O1 C7 C8 118.4(2)
O3 C8 C7 112.7(2)
O3 C8 C9 110.02(19)
C7 C8 C9 109.0(2)
O3 C8 H8 111(2)
C7 C8 H8 105.0(19)
C9 C8 H8 108.7(18)
O4 C9 C10 108.24(19)
O4 C9 C8 111.7(2)
C10 C9 C8 109.19(19)
O4 C9 H9 109.2
C10 C9 H9 109.2
C8 C9 H9 109.2
O5 C10 O6 124.4(2)
O5 C10 C9 122.2(2)
O6 C10 C9 113.4(2)
C8 O3 H3 115.5
C9 O4 H4 116(2)
C10 O6 H6A 109.5

loop_
_geom_bond_atom_site_label_1
_geom_bond_atom_site_label_2
_geom_bond_distance
C1 C2 1.350(4)
C1 N1 1.373(3)
C1 H1 0.9300
C2 N2 1.367(3)
C2 H2 0.9300
C3 N1 1.333(3)
C3 N2 1.346(3)
C3 C4 1.449(3)
C4 N3 1.325(3)
C4 N4 1.328(3)
C5 C6 1.346(4)
C5 N4 1.372(3)
C5 H5 0.9300
C6 N3 1.375(3)
C6 H6 0.9300
N2 H2A 0.92(3)
N3 H3A 0.94(3)
N4 H4A 0.91(3)
C7 O2 1.247(3)
C7 O1 1.253(3)
C7 C8 1.530(4)
C8 O3 1.421(3)
C8 C9 1.538(4)
C8 H8 0.99(3)
C9 O4 1.412(3)
C9 C10 1.518(3)
C9 H9 0.9800
C10 O5 1.222(3)
C10 O6 1.295(3)
O3 H3 0.8309
O4 H4 0.91(4)
O6 H6A 0.8200
O7 H7A 0.9324

loop_
_geom_hbond_atom_site_label_D
_geom_hbond_atom_site_label_H
_geom_hbond_atom_site_label_A
_geom_hbond_site_symmetry_A
_geom_hbond_distance_DH
_geom_hbond_distance_HA
_geom_hbond_distance_DA
_geom_hbond_angle_DHA
N2 H2A O2 1_545 0.92(3) 1.78(3) 2.683(3) 169(3)
N3 H3A O5 3_455 0.94(3) 1.81(3) 2.729(3) 167(3)
N4 H4A O1 1_545 0.91(3) 1.73(3) 2.630(3) 167(3)
O3 H3 O7 . 0.83 2.05 2.871(2) 168
O4 H4 O3 1_565 0.91(4) 1.86(4) 2.761(3) 175(3)
O6 H6A N1 3_545 0.82 1.79 2.598(3) 168
O7 H7A O1 . 0.93 2.19 2.802(2) 123
C2 H2 O2 4_546 0.93 2.35 3.215(3) 154
C5 H5 O4 2_647 0.93 2.55 3.415(3) 155
C6 H6 O5 2_657 0.93 2.37 3.205(3) 149

loop_
_geom_torsion_atom_site_label_1
_geom_torsion_atom_site_label_2
_geom_torsion_atom_site_label_3
_geom_torsion_atom_site_label_4
_geom_torsion
N1 C1 C2 N2 -0.3(4)
N1 C3 C4 N3 -9.7(4)
N2 C3 C4 N3 166.9(3)
N1 C3 C4 N4 170.9(3)
N2 C3 C4 N4 -12.4(4)
N4 C5 C6 N3 0.1(3)
N2 C3 N1 C1 -0.6(3)
C4 C3 N1 C1 176.5(3)
C2 C1 N1 C3 0.5(4)
N1 C3 N2 C2 0.4(3)
C4 C3 N2 C2 -176.7(3)
C1 C2 N2 C3 0.0(4)
N4 C4 N3 C6 0.3(3)
C3 C4 N3 C6 -179.1(3)
C5 C6 N3 C4 -0.3(3)
N3 C4 N4 C5 -0.2(3)
C3 C4 N4 C5 179.2(3)
C6 C5 N4 C4 0.1(3)
O2 C7 C8 O3 -169.2(2)
O1 C7 C8 O3 11.6(3)
O2 C7 C8 C9 68.4(3)
O1 C7 C8 C9 -110.8(3)
O3 C8 C9 O4 -64.0(2)
C7 C8 C9 O4 60.0(2)
O3 C8 C9 C10 55.7(3)
C7 C8 C9 C10 179.7(2)
O4 C9 C10 O5 9.8(3)
C8 C9 C10 O5 -112.0(3)
O4 C9 C10 O6 -171.4(2)
C8 C9 C10 O6 66.8(3)
